data_7008660
loop_
_publ_author_name
'Yoshikawa, Hirofumi'
'Nishikiori, Shin-ichi'

_publ_section_title
;
 Crystal structures and spectroscopic properties of
 polycyano-polycadmate host clathrates including a CT complex guest of
 methylviologen dication and aromatic donor.
;
_journal_issue 18
_journal_name_full 'Dalton transactions (Cambridge, England : 2003)'
_journal_page_first 3056
_journal_page_last 3064
_journal_paper_doi 10.1039/b505722a
_journal_year 2005
_chemical_formula_structural '(C12 H14 N2) (Cd3 C8 N8) (C7 H8 O)1.5 (H2O)2'
_chemical_formula_sum 'C30.5 H30 Cd3 N10 O3.5'
_chemical_formula_weight 929.872
_space_group_IT_number 52
_symmetry_cell_setting orthorhombic
_symmetry_Int_Tables_number 52
_symmetry_space_group_name_Hall '-P 2n 2bc'
_symmetry_space_group_name_H-M 'P n a n'
_atom_sites_solution_hydrogens geom
_atom_sites_solution_primary direct
_atom_sites_solution_secondary difmap
_audit_creation_method SHELXL-97
_cell_angle_alpha 90
_cell_angle_beta 90
_cell_angle_gamma 90
_cell_formula_units_Z 8
_cell_length_a 15.1715(5)
_cell_length_b 16.6564(4)
_cell_length_c 29.3251(6)
_cell_measurement_reflns_used 114612
_cell_measurement_temperature 293(2)
_cell_measurement_theta_max 30.03
_cell_measurement_theta_min 1.22
_cell_volume 7410.5(3)
_computing_structure_refinement 'SHELXL-97 (Sheldrick, 1997)'
_computing_structure_solution 'SHELXS-97 (Sheldrick, 1990)'
_diffrn_ambient_temperature 293(2)
_diffrn_measured_fraction_theta_full 1.000
_diffrn_measured_fraction_theta_max 1.000
_diffrn_measurement_device_type 'Rigaku RAXIS-RAPID'
_diffrn_measurement_method \w
_diffrn_radiation_monochromator graphite
_diffrn_radiation_source 'fine-focus sealed tube'
_diffrn_radiation_type MoK\a
_diffrn_radiation_wavelength 0.71069
_diffrn_reflns_av_R_equivalents 0.0832
_diffrn_reflns_av_sigmaI/netI 0.1065
_diffrn_reflns_limit_h_max 21
_diffrn_reflns_limit_h_min 0
_diffrn_reflns_limit_k_max 23
_diffrn_reflns_limit_k_min 0
_diffrn_reflns_limit_l_max 0
_diffrn_reflns_limit_l_min -41
_diffrn_reflns_number 99757
_diffrn_reflns_theta_full 30.03
_diffrn_reflns_theta_max 30.03
_diffrn_reflns_theta_min 1.39
_exptl_absorpt_coefficient_mu 1.742
_exptl_absorpt_correction_T_max 0.9606
_exptl_absorpt_correction_T_min 0.9378
_exptl_absorpt_correction_type empirical
_exptl_absorpt_process_details 'PROCESS-AUTO, RIGAKU Co., Tokyo, Japan(1998)'
_exptl_crystal_colour yellow
_exptl_crystal_density_diffrn 1.666
_exptl_crystal_description block
_exptl_crystal_F_000 3640
_exptl_crystal_size_max 0.21
_exptl_crystal_size_mid 0.20
_exptl_crystal_size_min 0.19
_refine_diff_density_max 0.633
_refine_diff_density_min -0.792
_refine_diff_density_rms 0.193
_refine_ls_extinction_method none
_refine_ls_goodness_of_fit_ref 0.786
_refine_ls_hydrogen_treatment mixed
_refine_ls_matrix_type full
_refine_ls_number_parameters 430
_refine_ls_number_reflns 10849
_refine_ls_number_restraints 4
_refine_ls_restrained_S_all 0.787
_refine_ls_R_factor_all 0.1025
_refine_ls_R_factor_gt 0.0368
_refine_ls_shift/su_max 0.002
_refine_ls_shift/su_mean 0.000
_refine_ls_structure_factor_coef Fsqd
_refine_ls_weighting_details 'calc w=1/[\s^2^(Fo^2^)+(0.0380P)^2^+0.0P] where P=(Fo^2^+2Fc^2^)/3'
_refine_ls_weighting_scheme calc
_refine_ls_wR_factor_gt 0.0969
_refine_ls_wR_factor_ref 0.1160
_reflns_number_gt 5030
_reflns_number_total 10849
_reflns_threshold_expression >2sigma(I)
_cod_data_source_file b505722a.txt
_cod_data_source_block mcretr
_cod_depositor_comments
;
The following automatic conversions were performed:
'_symmetry_cell_setting' value 'Orthorhombic' changed to 'orthorhombic'
according to '/home/saulius/struct/CIF-dictionaries/cif_core.dic'
dictionary named 'cif_core.dic' version 2.4.1 from 2010-06-29.

Automatic conversion script
Id: cif_fix_enum 1527 2010-12-29 10:47:43Z saulius 
;
_cod_original_formula_sum 'C30.5 H30 Cd3 N10 O3.5 '
_cod_database_code 7008660

loop_
_symmetry_equiv_pos_as_xyz
x,y,z
1/2-x,y,-z
x,1/2-y,1/2-z
1/2-x,1/2-y,1/2+z
-x,-y,-z
1/2+x,-y,z
-x,1/2+y,1/2+z
1/2+x,1/2+y,1/2-z

loop_
_atom_site_label
_atom_site_type_symbol
_atom_site_fract_x
_atom_site_fract_y
_atom_site_fract_z
_atom_site_U_iso_or_equiv
_atom_site_adp_type
_atom_site_occupancy
_atom_site_symmetry_multiplicity
_atom_site_calc_flag
_atom_site_refinement_flags
_atom_site_disorder_assembly
_atom_site_disorder_group
Cd1 Cd 0.43528(2) 0.13337(2) 0.400933(12) 0.04271(9) Uani 1 1 d . . .
Cd2 Cd 0.2500 0.36992(3) 0.5000 0.03833(11) Uani 1 2 d S . .
Cd3 Cd 0.41908(2) 0.62985(2) 0.413964(13) 0.04376(10) Uani 1 1 d . . .
Cd4 Cd 0.2500 0.89031(3) 0.5000 0.04400(14) Uani 1 2 d S . .
C1 C 0.4266(4) 0.1170(4) 0.3268(2) 0.0630(17) Uani 1 1 d . . .
N1 N 0.4218(4) 0.1037(4) 0.28966(18) 0.093(2) Uani 1 1 d . . .
C2 C 0.5689(3) 0.1173(3) 0.42985(19) 0.0513(13) Uani 1 1 d . . .
N2 N 0.6325(3) 0.1075(3) 0.44865(18) 0.0621(13) Uani 1 1 d . . .
C3 C 0.3609(4) 0.2305(3) 0.4337(2) 0.0525(14) Uani 1 1 d . . .
N3 N 0.3196(3) 0.2731(3) 0.45464(17) 0.0601(13) Uani 1 1 d . . .
C4 C 0.4412(3) 0.3660(3) 0.5653(2) 0.0523(13) Uani 1 1 d . . .
N4 N 0.3727(3) 0.3647(3) 0.54982(17) 0.0595(12) Uani 1 1 d . . .
C5 C 0.3535(3) 0.5235(3) 0.44325(18) 0.0469(13) Uani 1 1 d . . .
N5 N 0.3193(3) 0.4703(3) 0.45846(16) 0.0585(13) Uani 1 1 d . . .
C6 C 0.4024(4) 0.6310(4) 0.33669(18) 0.0501(13) Uani 1 1 d . . .
N6 N 0.3893(5) 0.6367(5) 0.3027(3) 0.117(3) Uani 1 1 d . . .
C7 C 0.3540(4) 0.7390(3) 0.4402(2) 0.0512(14) Uani 1 1 d . . .
N7 N 0.3203(3) 0.7926(3) 0.45636(17) 0.0607(13) Uani 1 1 d . . .
C8 C 0.3607(3) 1.0290(3) 0.4344(2) 0.0493(14) Uani 1 1 d . . .
N8 N 0.3250(3) 0.9872(3) 0.45556(18) 0.0637(14) Uani 1 1 d . . .
N101 N 0.5665(3) 0.8918(3) 0.41671(15) 0.0573(12) Uani 1 1 d . . .
N102 N 0.6818(3) 0.9832(3) 0.19223(17) 0.0601(13) Uani 1 1 d . . .
C101 C 0.6485(4) 0.9108(6) 0.4049(2) 0.100(3) Uani 1 1 d . . .
H101 H 0.6929 0.9066 0.4266 0.119 Uiso 1 1 calc D . .
C102 C 0.6701(4) 0.9361(5) 0.3620(2) 0.090(3) Uani 1 1 d . . .
H102 H 0.7277 0.9519 0.3558 0.108 Uiso 1 1 calc . . .
C103 C 0.6090(3) 0.9385(3) 0.32854(18) 0.0492(13) Uani 1 1 d . . .
C104 C 0.5239(4) 0.9191(4) 0.3413(2) 0.0670(18) Uani 1 1 d . . .
H104 H 0.4791 0.9221 0.3197 0.080 Uiso 1 1 calc . . .
C105 C 0.5039(4) 0.8957(4) 0.3849(2) 0.0665(17) Uani 1 1 d . . .
H105 H 0.4462 0.8824 0.3923 0.080 Uiso 1 1 calc D . .
C106 C 0.7403(5) 0.9916(6) 0.2259(3) 0.104(3) Uani 1 1 d . . .
H106 H 0.7979 1.0067 0.2191 0.125 Uiso 1 1 calc . . .
C107 C 0.7172(4) 0.9784(6) 0.2701(2) 0.097(3) Uani 1 1 d . . .
H107 H 0.7596 0.9831 0.2928 0.116 Uiso 1 1 calc . . .
C108 C 0.6324(3) 0.9584(3) 0.28175(19) 0.0479(13) Uani 1 1 d . . .
C109 C 0.5727(4) 0.9547(4) 0.2465(2) 0.0684(17) Uani 1 1 d . . .
H109 H 0.5138 0.9435 0.2526 0.082 Uiso 1 1 calc . . .
C110 C 0.5992(5) 0.9673(4) 0.2029(2) 0.0748(19) Uani 1 1 d . . .
H110 H 0.5575 0.9647 0.1796 0.090 Uiso 1 1 calc . . .
C111 C 0.5461(5) 0.8647(4) 0.4636(2) 0.085(2) Uani 1 1 d . . .
H111 H 0.5529 0.8075 0.4655 0.127 Uiso 1 1 calc RD . .
H121 H 0.4865 0.8789 0.4711 0.127 Uiso 1 1 calc R . .
H131 H 0.5857 0.8901 0.4847 0.127 Uiso 1 1 calc R . .
C112 C 0.7088(5) 0.9929(4) 0.1442(2) 0.088(2) Uani 1 1 d . . .
H112 H 0.6667 0.9669 0.1247 0.132 Uiso 1 1 calc R . .
H122 H 0.7658 0.9690 0.1398 0.132 Uiso 1 1 calc R . .
H132 H 0.7116 1.0490 0.1368 0.132 Uiso 1 1 calc R . .
O201 O 0.4180(4) 1.1044(4) 0.19528(17) 0.126(2) Uani 1 1 d . . .
H201 H 0.4201 1.1120 0.2223 0.189 Uiso 1 1 d . . .
C201 C 0.4908(5) 1.1371(4) 0.1741(2) 0.0755(19) Uani 1 1 d . . .
C202 C 0.4969(5) 1.1286(4) 0.1276(2) 0.0769(19) Uani 1 1 d . . .
H202 H 0.4520 1.1029 0.1117 0.092 Uiso 1 1 calc D . .
C203 C 0.5684(5) 1.1577(5) 0.1045(3) 0.084(2) Uani 1 1 d . . .
C204 C 0.6335(6) 1.1972(5) 0.1293(4) 0.107(3) Uani 1 1 d . . .
H204 H 0.6821 1.2183 0.1142 0.129 Uiso 1 1 calc D . .
C205 C 0.6272(6) 1.2056(6) 0.1753(3) 0.111(3) Uani 1 1 d . . .
H205 H 0.6713 1.2323 0.1913 0.134 Uiso 1 1 calc . . .
C206 C 0.5569(6) 1.1750(5) 0.1979(3) 0.092(2) Uani 1 1 d . . .
H206 H 0.5534 1.1797 0.2295 0.110 Uiso 1 1 calc . . .
C207 C 0.5769(5) 1.1455(5) 0.0541(3) 0.120(3) Uani 1 1 d . . .
H217 H 0.5522 1.1908 0.0384 0.180 Uiso 1 1 calc RD . .
H227 H 0.5458 1.0977 0.0454 0.180 Uiso 1 1 calc R . .
H237 H 0.6380 1.1402 0.0462 0.180 Uiso 1 1 calc R . .
C301 C 0.7010(7) 0.7377(4) 0.2905(3) 0.096(3) Uani 1 1 d . . .
C302 C 0.7451(8) 0.7500 0.2500 0.097(4) Uani 1 2 d S . .
H302 H 0.8064 0.7500 0.2500 0.117 Uiso 1.00 2 calc SP . .
C303 C 0.6118(7) 0.7374(6) 0.2897(5) 0.124(4) Uani 1 1 d . . .
H303 H 0.5792 0.7287 0.3161 0.149 Uiso 1 1 calc . . .
C304 C 0.5727(13) 0.7500 0.2500 0.163(10) Uani 1 2 d S . .
H304 H 0.5114 0.7500 0.2500 0.195 Uiso 1.00 2 calc SP . .
C305 C 0.7507(6) 0.7227(5) 0.3302(3) 0.158(3) Uani 0.50 1 d P . .
H315 H 0.8136 0.7234 0.3249 0.236 Uiso 0.50 1 d P . .
H325 H 0.7354 0.7564 0.3544 0.236 Uiso 0.50 1 d P . .
H335 H 0.7378 0.6656 0.3404 0.236 Uiso 0.50 1 d P . .
O301 O 0.7507(6) 0.7227(5) 0.3302(3) 0.158(3) Uani 0.50 1 d P . .
H331 H 0.7181 0.7117 0.3523 0.236 Uiso 0.50 1 d P . .
O401 O 0.2944(9) 0.8931(8) 0.3518(5) 0.091(5) Uani 0.374(9) 1 d P . .
O402 O 0.3388(8) 0.8221(10) 0.2887(4) 0.226(8) Uani 0.626(9) 1 d P . .

loop_
_atom_site_aniso_label
_atom_site_aniso_U_11
_atom_site_aniso_U_22
_atom_site_aniso_U_33
_atom_site_aniso_U_23
_atom_site_aniso_U_13
_atom_site_aniso_U_12
Cd1 0.03830(17) 0.0525(2) 0.03732(17) -0.00150(18) 0.00036(14) 0.00527(19)
Cd2 0.0338(2) 0.0407(2) 0.0405(2) 0.000 0.00041(19) 0.000
Cd3 0.03704(17) 0.04599(19) 0.04826(19) 0.00080(18) -0.00048(15) -0.00243(19)
Cd4 0.0317(2) 0.0489(3) 0.0514(3) 0.000 0.0004(2) 0.000
C1 0.058(3) 0.086(5) 0.045(3) 0.001(3) 0.004(3) 0.011(3)
N1 0.098(5) 0.141(5) 0.039(3) -0.009(3) 0.000(3) 0.006(4)
C2 0.040(3) 0.061(4) 0.053(3) -0.002(3) 0.000(2) -0.004(3)
N2 0.042(2) 0.077(3) 0.067(3) 0.002(3) -0.011(2) 0.002(2)
C3 0.053(4) 0.049(3) 0.055(4) 0.001(3) 0.000(3) 0.009(3)
N3 0.056(3) 0.057(3) 0.067(3) -0.004(3) 0.000(3) 0.010(3)
C4 0.041(2) 0.059(3) 0.057(3) -0.001(3) -0.001(2) 0.000(3)
N4 0.042(2) 0.074(3) 0.063(3) -0.002(3) -0.008(2) 0.000(3)
C5 0.047(3) 0.054(3) 0.040(3) 0.001(2) 0.002(2) -0.006(3)
N5 0.060(3) 0.061(3) 0.055(3) 0.006(2) 0.002(3) -0.014(3)
C6 0.041(3) 0.072(4) 0.038(3) 0.012(3) 0.001(2) -0.003(3)
N6 0.080(5) 0.156(7) 0.116(7) 0.018(6) 0.012(5) -0.012(5)
C7 0.042(3) 0.051(3) 0.061(4) -0.006(3) 0.002(3) 0.002(3)
N7 0.050(3) 0.059(3) 0.073(4) -0.003(3) 0.000(3) 0.002(2)
C8 0.041(3) 0.056(3) 0.051(3) -0.003(3) 0.001(3) -0.001(3)
N8 0.054(3) 0.064(4) 0.074(4) -0.001(3) -0.004(3) 0.001(3)
N101 0.058(3) 0.072(3) 0.041(2) -0.008(2) 0.005(2) -0.014(2)
N102 0.063(3) 0.062(3) 0.056(3) 0.002(3) 0.007(3) -0.009(3)
C101 0.054(4) 0.183(8) 0.062(4) 0.015(5) -0.015(3) -0.034(5)
C102 0.049(3) 0.169(8) 0.053(4) 0.015(5) -0.005(3) -0.034(5)
C103 0.044(3) 0.061(3) 0.043(3) -0.007(3) 0.003(2) -0.002(3)
C104 0.041(3) 0.104(5) 0.056(4) 0.016(4) 0.002(3) 0.005(4)
C105 0.043(3) 0.095(5) 0.062(4) -0.001(4) 0.007(3) 0.001(3)
C106 0.057(4) 0.192(8) 0.063(4) 0.021(6) 0.003(4) -0.029(5)
C107 0.057(4) 0.180(8) 0.054(4) 0.022(5) -0.003(3) -0.034(5)
C108 0.039(3) 0.053(3) 0.052(3) -0.004(3) 0.002(2) 0.000(3)
C109 0.043(3) 0.108(5) 0.054(3) 0.009(3) -0.001(3) -0.014(4)
C110 0.069(4) 0.105(5) 0.051(4) 0.006(4) -0.011(3) -0.011(4)
C111 0.094(5) 0.111(5) 0.050(4) -0.004(4) 0.007(4) -0.022(5)
C112 0.107(6) 0.108(5) 0.049(3) 0.013(4) 0.014(4) -0.019(5)
O201 0.103(4) 0.228(7) 0.047(3) 0.002(4) 0.006(3) -0.038(5)
C201 0.076(4) 0.100(5) 0.051(3) 0.002(4) -0.001(3) 0.001(5)
C202 0.087(5) 0.093(5) 0.051(3) -0.008(4) -0.004(3) -0.005(5)
C203 0.094(5) 0.091(5) 0.066(5) 0.012(4) 0.017(4) 0.023(5)
C204 0.096(6) 0.111(7) 0.115(8) 0.017(6) 0.008(6) -0.022(6)
C205 0.118(7) 0.122(7) 0.094(7) -0.008(6) 0.001(6) -0.034(6)
C206 0.115(7) 0.101(6) 0.060(4) -0.016(4) -0.005(5) -0.011(5)
C207 0.130(7) 0.159(8) 0.070(5) 0.016(5) 0.020(5) 0.024(7)
C301 0.149(9) 0.061(5) 0.079(6) -0.002(4) -0.006(6) -0.012(5)
C302 0.104(9) 0.089(7) 0.099(10) 0.007(7) 0.000 0.000
C303 0.099(9) 0.075(6) 0.199(15) -0.005(8) 0.043(9) -0.008(6)
C304 0.108(15) 0.100(11) 0.28(3) 0.030(17) 0.000 0.000
C305 0.210(9) 0.159(7) 0.103(6) 0.016(6) -0.017(7) -0.029(8)
O301 0.210(9) 0.159(7) 0.103(6) 0.016(6) -0.017(7) -0.029(8)
O401 0.084(9) 0.109(11) 0.081(10) 0.028(8) -0.026(8) -0.013(8)
O402 0.161(12) 0.337(19) 0.179(14) 0.152(13) 0.041(10) 0.034(12)

loop_
_atom_type_symbol
_atom_type_description
_atom_type_scat_dispersion_real
_atom_type_scat_dispersion_imag
_atom_type_scat_source
C C 0.0033 0.0016 'International Tables Vol C Tables 4.2.6.8 and 6.1.1.4'
H H 0.0000 0.0000 'International Tables Vol C Tables 4.2.6.8 and 6.1.1.4'
Cd Cd -0.8075 1.2024 'International Tables Vol C Tables 4.2.6.8 and 6.1.1.4'
N N 0.0061 0.0033 'International Tables Vol C Tables 4.2.6.8 and 6.1.1.4'
O O 0.0106 0.0060 'International Tables Vol C Tables 4.2.6.8 and 6.1.1.4'

loop_
_geom_angle_atom_site_label_1
_geom_angle_atom_site_label_2
_geom_angle_atom_site_label_3
_geom_angle
_geom_angle_site_symmetry_1
_geom_angle_site_symmetry_2
_geom_angle_site_symmetry_3
C1 Cd1 C2 114.8(2) . . .
C1 Cd1 C3 119.6(2) . . .
C1 Cd1 C8 107.5(2) . . 1_545
C2 Cd1 C3 113.1(2) . . .
C2 Cd1 C8 101.31(18) . . 1_545
C3 Cd1 C8 96.76(19) . . 1_545
N3 Cd2 N4 88.32(17) . . .
N3 Cd2 N5 89.64(17) . . .
N3 Cd2 N3 92.97(17) . . 2_556
N3 Cd2 N4 88.78(17) . . 2_556
N3 Cd2 N5 176.93(17) . . 2_556
N4 Cd2 N5 89.67(16) . . .
N3 Cd2 N4 88.78(17) 2_556 . .
N4 Cd2 N4 175.79(17) . . 2_556
N4 Cd2 N5 93.37(16) . . 2_556
N3 Cd2 N5 176.93(17) 2_556 . .
N4 Cd2 N5 93.37(17) 2_556 . .
N5 Cd2 N5 87.81(17) . . 2_556
N3 Cd2 N4 88.32(17) 2_556 . 2_556
N3 Cd2 N5 89.64(17) 2_556 . 2_556
N4 Cd2 N5 89.67(16) 2_556 . 2_556
C5 Cd3 C6 110.1(2) . . .
C5 Cd3 C7 108.9(2) . . .
C4 Cd3 C5 110.56(18) 5_666 . .
C6 Cd3 C7 106.9(2) . . .
C4 Cd3 C6 112.4(2) 5_666 . .
C4 Cd3 C7 107.9(2) 5_666 . .
N7 Cd4 N8 87.35(17) . . .
N7 Cd4 N7 91.34(17) . . 2_556
N7 Cd4 N8 178.37(16) . . 2_556
N2 Cd4 N7 90.90(17) 5_666 . .
N2 Cd4 N7 90.35(17) 6_465 . .
N7 Cd4 N8 178.37(16) 2_556 . .
N8 Cd4 N8 93.98(17) . . 2_556
N2 Cd4 N8 88.70(17) 5_666 . .
N2 Cd4 N8 90.07(17) 6_465 . .
N7 Cd4 N8 87.35(17) 2_556 . 2_556
N2 Cd4 N7 90.35(17) 5_666 . 2_556
N2 Cd4 N7 90.90(17) 6_465 . 2_556
N2 Cd4 N8 90.07(17) 5_666 . 2_556
N2 Cd4 N8 88.70(17) 6_465 . 2_556
N2 Cd4 N2 178.21(18) 5_666 . 6_465
H325 O301 H335 106.92 . . .
H331 O301 H335 56.80 . . .
C301 O301 H331 111.28 . . .
C301 O301 H335 107.82 . . .
H315 O301 H325 111.11 . . .
H315 O301 H331 135.36 . . .
H315 O301 H335 104.40 . . .
C301 O301 H315 113.15 . . .
C301 O301 H325 112.84 . . .
H325 O301 H331 52.80 . . .
C201 O201 H201 110.51 . . .
Cd4 N2 C2 166.1(5) 5_666 . .
Cd2 N3 C3 173.0(5) . . .
Cd2 N4 C4 165.1(5) . . .
Cd2 N5 C5 171.7(4) . . .
Cd4 N7 C7 170.9(5) . . .
Cd4 N8 C8 177.2(5) . . .
C105 N101 C111 121.1(5) . . .
C101 N101 C111 120.7(5) . . .
C101 N101 C105 118.2(5) . . .
C110 N102 C112 120.8(5) . . .
C106 N102 C112 120.7(6) . . .
C106 N102 C110 118.5(6) . . .
Cd1 C1 N1 175.7(6) . . .
Cd1 C2 N2 172.9(5) . . .
Cd1 C3 N3 171.0(5) . . .
Cd3 C4 N4 172.4(5) 5_666 . .
Cd3 C5 N5 178.9(4) . . .
Cd3 C6 N6 173.1(7) . . .
Cd3 C7 N7 175.5(5) . . .
Cd1 C8 N8 169.4(5) 1_565 . .
N101 C101 C102 122.5(5) . . .
C101 C102 C103 120.9(6) . . .
C102 C103 C104 115.9(5) . . .
C102 C103 C108 121.6(5) . . .
C104 C103 C108 122.4(5) . . .
C103 C104 C105 121.7(5) . . .
N101 C105 C104 120.6(6) . . .
N102 C106 C107 121.1(7) . . .
C106 C107 C108 121.2(6) . . .
C103 C108 C109 122.5(5) . . .
C103 C108 C107 121.2(5) . . .
C107 C108 C109 116.2(5) . . .
C108 C109 C110 120.4(6) . . .
N102 C110 C109 122.4(6) . . .
C102 C101 H101 118.67 . . .
N101 C101 H101 118.81 . . .
C101 C102 H102 119.49 . . .
C103 C102 H102 119.62 . . .
C103 C104 H104 119.04 . . .
C105 C104 H104 119.25 . . .
C104 C105 H105 119.63 . . .
N101 C105 H105 119.77 . . .
N102 C106 H106 119.60 . . .
C107 C106 H106 119.31 . . .
C108 C107 H107 119.42 . . .
C106 C107 H107 119.38 . . .
C108 C109 H109 119.80 . . .
C110 C109 H109 119.80 . . .
N102 C110 H110 118.71 . . .
C109 C110 H110 118.85 . . .
N101 C111 H121 109.55 . . .
H111 C111 H131 109.42 . . .
N101 C111 H131 109.47 . . .
N101 C111 H111 109.52 . . .
H111 C111 H121 109.41 . . .
H121 C111 H131 109.45 . . .
N102 C112 H122 109.43 . . .
H112 C112 H132 109.49 . . .
N102 C112 H132 109.54 . . .
H112 C112 H122 109.38 . . .
N102 C112 H112 109.53 . . .
H122 C112 H132 109.45 . . .
C302 C301 C305 118.6(9) . . .
C303 C301 C305 123.3(10) . . .
O301 C301 C303 123.3(10) . . .
C302 C301 C303 118.1(10) . . .
O301 C301 C302 118.6(9) . . .
C301 C302 C301 121.9(11) . . 3_565
C301 C303 C304 117.6(13) . . .
C303 C304 C303 126.7(17) . . 3_565
C202 C201 C206 120.1(7) . . .
O201 C201 C206 122.5(6) . . .
O201 C201 C202 117.4(6) . . .
C301 C302 H302 119.04 . . .
C201 C202 C203 120.6(7) . . .
C301 C302 H302 119.04 3_565 . .
C204 C203 C207 121.3(8) . . .
C202 C203 C204 118.1(8) . . .
C202 C203 C207 120.6(7) . . .
C301 C303 H303 121.19 . . .
C304 C303 H303 121.24 . . .
C203 C204 C205 121.1(9) . . .
C303 C304 H304 116.63 3_565 . .
C303 C304 H304 116.63 . . .
H325 C305 H335 106.92 . . .
C301 C305 H335 107.82 . . .
H315 C305 H325 111.11 . . .
H331 C305 H335 56.80 . . .
H315 C305 H335 104.40 . . .
H325 C305 H331 52.80 . . .
C301 C305 H315 113.15 . . .
C301 C305 H325 112.84 . . .
C301 C305 H331 111.28 . . .
C204 C205 C206 120.1(9) . . .
H315 C305 H331 135.36 . . .
C201 C206 C205 119.9(8) . . .
C201 C202 H202 119.72 . . .
C203 C202 H202 119.72 . . .
C203 C204 H204 119.53 . . .
C205 C204 H204 119.32 . . .
C204 C205 H205 119.94 . . .
C206 C205 H205 119.94 . . .
C201 C206 H206 120.12 . . .
C205 C206 H206 119.98 . . .
C203 C207 H217 109.45 . . .
C203 C207 H227 109.42 . . .
C203 C207 H237 109.51 . . .
H217 C207 H227 109.42 . . .
H217 C207 H237 109.49 . . .
H227 C207 H237 109.53 . . .

loop_
_geom_bond_atom_site_label_1
_geom_bond_atom_site_label_2
_geom_bond_distance
_geom_bond_site_symmetry_1
_geom_bond_site_symmetry_2
Cd1 C1 2.195(6) . .
Cd1 C2 2.214(5) . .
Cd1 C3 2.194(5) . .
Cd1 C8 2.295(5) . 1_545
Cd2 N3 2.342(5) . .
Cd2 N4 2.368(5) . .
Cd2 N5 2.321(5) . .
Cd2 N3 2.342(5) . 2_556
Cd2 N4 2.368(5) . 2_556
Cd2 N5 2.321(5) . 2_556
Cd3 C5 2.206(5) . .
Cd3 C6 2.280(5) . .
Cd3 C7 2.207(5) . .
Cd3 C4 2.206(5) . 5_666
Cd4 N7 2.329(5) . .
Cd4 N8 2.366(5) . .
Cd4 N7 2.329(5) . 2_556
Cd4 N8 2.366(5) . 2_556
Cd4 N2 2.334(5) . 5_666
Cd4 N2 2.334(5) . 6_465
O301 C301 1.409(13) . .
O301 H315 0.9669 . .
O301 H325 0.9341 . .
O201 C201 1.379(9) . .
O301 H335 1.0160 . .
O301 H331 0.8356 . .
O201 H201 0.8030 . .
N1 C1 1.114(8) . .
N2 C2 1.123(7) . .
N3 C3 1.128(7) . .
N4 C4 1.134(7) . .
N5 C5 1.120(7) . .
N6 C6 1.021(10) . .
N7 C7 1.133(7) . .
N8 C8 1.079(7) . .
N101 C111 1.480(7) . .
N101 C105 1.333(7) . .
N101 C101 1.330(8) . .
N102 C106 1.335(10) . .
N102 C110 1.319(9) . .
N102 C112 1.476(8) . .
C101 C102 1.367(9) . .
C102 C103 1.350(8) . .
C103 C108 1.456(8) . .
C103 C104 1.383(8) . .
C104 C105 1.371(8) . .
C106 C107 1.361(11) . .
C107 C108 1.372(8) . .
C108 C109 1.376(8) . .
C109 C110 1.357(8) . .
C101 H101 0.9293 . .
C102 H102 0.9306 . .
C104 H104 0.9304 . .
C105 H105 0.9287 . .
C106 H106 0.9310 . .
C107 H107 0.9290 . .
C109 H109 0.9302 . .
C110 H110 0.9322 . .
C111 H131 0.9606 . .
C111 H121 0.9602 . .
C111 H111 0.9599 . .
C112 H112 0.9605 . .
C112 H132 0.9602 . .
C112 H122 0.9607 . .
C301 C305 1.409(13) . .
C301 C302 1.379(11) . .
C301 C303 1.354(15) . .
C303 C304 1.323(16) . .
C201 C206 1.375(11) . .
C201 C202 1.374(8) . .
C202 C203 1.368(11) . .
C302 H302 0.9300 . .
C303 H303 0.9300 . .
C203 C204 1.392(13) . .
C203 C207 1.498(12) . .
C204 C205 1.360(15) . .
C304 H304 0.9300 . .
C305 H315 0.9669 . .
C305 H325 0.9341 . .
C305 H335 1.0160 . .
C205 C206 1.355(13) . .
C305 H331 0.8356 . .
C202 H202 0.9299 . .
C204 H204 0.9291 . .
C205 H205 0.9304 . .
C206 H206 0.9315 . .
C207 H217 0.9601 . .
C207 H227 0.9600 . .
C207 H237 0.9596 . .

loop_
_geom_contact_atom_site_label_1
_geom_contact_atom_site_label_2
_geom_contact_distance
_geom_contact_site_symmetry_1
_geom_contact_site_symmetry_2
O201 N1 2.768(7) . 1_565
O201 C106 3.261(10) . 6_475
O401 O402 2.18(2) . .
O402 N6 2.871(15) . 3_565
O402 N6 3.208(18) . .

loop_
_geom_torsion_atom_site_label_1
_geom_torsion_atom_site_label_2
_geom_torsion_atom_site_label_3
_geom_torsion_atom_site_label_4
_geom_torsion
_geom_torsion_site_symmetry_1
_geom_torsion_site_symmetry_2
_geom_torsion_site_symmetry_3
_geom_torsion_site_symmetry_4
C102 C103 C108 C107 -2.4(9) . . . .
C102 C103 C108 C109 174.5(6) . . . .
C104 C103 C108 C107 -179.2(7) . . . .
C104 C103 C108 C109 -3.9(8) . . . .
